data_1517783
loop_
_publ_author_name
'Hui-Fen Qian'
'Yuan Liu'
'Tao Tao'
'Ke-Hua Gu'
'Gui Yin'
'Wei Huang'

_publ_section_title
;
 Four sodium tetrafluoroborate directed supramolecular networks having 3-
 and 3,8-disubstituted 1,10-phenanthroline ligands
;
_journal_name_full
;
Inorganica Chimica Acta
;
_journal_page_first 1
_journal_page_last 8
_journal_volume 405
_journal_year 2013
_chemical_formula_moiety 'C12 H6 B Br2 F4 N2 Na'
_chemical_formula_sum 'C12 H6 B Br2 F4 N2 Na'
_chemical_formula_weight 447.81
_space_group_IT_number 19
_symmetry_cell_setting orthorhombic
_symmetry_space_group_name_Hall 'P 2ac 2ab'
_symmetry_space_group_name_H-M 'P 21 21 21'
_atom_sites_solution_hydrogens geom
_atom_sites_solution_primary direct
_atom_sites_solution_secondary difmap
_cell_angle_alpha 90.00
_cell_angle_beta 90.00
_cell_angle_gamma 90.00
_cell_formula_units_Z 4
_cell_length_a 14.532(3)
_cell_length_b 5.0260(10)
_cell_length_c 19.667(4)
_cell_measurement_reflns_used 5533
_cell_measurement_temperature 120(2)
_cell_measurement_theta_max 27.4835
_cell_measurement_theta_min 3.1052
_cell_volume 1436.4(5)
_computing_cell_refinement 'CrystalClear (Rigaku Corp., 2001)'
_computing_data_collection 'CrystalClear (Molecular Structure Corporation & Rigaku Corporation, 2001)'
_computing_data_reduction 'TEXSAN (Molecular Structure Corporation & Rigaku Corporation, 2000)'
_computing_molecular_graphics SHELXTL
_computing_publication_material SHELXTL
_computing_structure_refinement SHELXTL
_computing_structure_solution 'SHELXTL (BRUKER 2000)'
_diffrn_ambient_temperature 120(2)
_diffrn_detector_area_resol_mean 14.6199
_diffrn_measured_fraction_theta_full 0.990
_diffrn_measured_fraction_theta_max 0.990
_diffrn_measurement_device_type 'Rigaku Mercury CCD area-detector'
_diffrn_measurement_method '\f and \w scans'
_diffrn_radiation_monochromator 'graphite monochromator'
_diffrn_radiation_source 'Rigaku rotating anode'
_diffrn_radiation_type MoK\a
_diffrn_radiation_wavelength 0.71073
_diffrn_reflns_av_R_equivalents 0.0918
_diffrn_reflns_av_sigmaI/netI 0.0540
_diffrn_reflns_limit_h_max 16
_diffrn_reflns_limit_h_min -17
_diffrn_reflns_limit_k_max 5
_diffrn_reflns_limit_k_min -5
_diffrn_reflns_limit_l_max 20
_diffrn_reflns_limit_l_min -23
_diffrn_reflns_number 12249
_diffrn_reflns_theta_full 25.02
_diffrn_reflns_theta_max 25.02
_diffrn_reflns_theta_min 3.41
_diffrn_standards_decay_% 0
_diffrn_standards_interval_count 0
_diffrn_standards_interval_time 0
_diffrn_standards_number 0
_exptl_absorpt_coefficient_mu 5.711
_exptl_absorpt_correction_T_max 0.5629
_exptl_absorpt_correction_T_min 0.5109
_exptl_absorpt_correction_type empirical
_exptl_absorpt_process_details '(REQAB, Jacobson, 1998)'
_exptl_crystal_colour colorless
_exptl_crystal_density_diffrn 2.071
_exptl_crystal_density_method 'not measured'
_exptl_crystal_description needle
_exptl_crystal_F_000 856
_exptl_crystal_size_max 0.30
_exptl_crystal_size_mid 0.10
_exptl_crystal_size_min 0.10
_refine_diff_density_max 0.792
_refine_diff_density_min -0.687
_refine_diff_density_rms 0.107
_refine_ls_abs_structure_details 'Flack H D (1983), Acta Cryst. A39, 876-881'
_refine_ls_abs_structure_Flack 0.031(18)
_refine_ls_extinction_method none
_refine_ls_goodness_of_fit_ref 1.176
_refine_ls_hydrogen_treatment constr
_refine_ls_matrix_type full
_refine_ls_number_parameters 199
_refine_ls_number_reflns 2501
_refine_ls_number_restraints 0
_refine_ls_restrained_S_all 1.176
_refine_ls_R_factor_all 0.0550
_refine_ls_R_factor_gt 0.0507
_refine_ls_shift/su_max 0.000
_refine_ls_shift/su_mean 0.000
_refine_ls_structure_factor_coef Fsqd
_refine_ls_weighting_details 'calc w=1/[\s^2^(Fo^2^)+(0.0269P)^2^+4.4133P] where P=(Fo^2^+2Fc^2^)/3'
_refine_ls_weighting_scheme calc
_refine_ls_wR_factor_gt 0.0993
_refine_ls_wR_factor_ref 0.1009
_reflns_number_gt 2400
_reflns_number_total 2501
_reflns_threshold_expression >2sigma(I)
_cod_data_source_file ICA-2013-405-1-8-3.cif
_cod_data_source_block 3
_cod_database_code 1517783

loop_
_symmetry_equiv_pos_as_xyz
'x, y, z'
'-x+1/2, -y, z+1/2'
'x+1/2, -y+1/2, -z'
'-x, y+1/2, -z+1/2'

loop_
_atom_site_label
_atom_site_type_symbol
_atom_site_fract_x
_atom_site_fract_y
_atom_site_fract_z
_atom_site_U_iso_or_equiv
_atom_site_adp_type
_atom_site_occupancy
_atom_site_symmetry_multiplicity
_atom_site_calc_flag
_atom_site_refinement_flags
Na1 Na 0.92101(19) 0.3182(5) 0.68448(13) 0.0251(6) Uani 1 1 d .
Br1 Br 0.63522(5) -0.48475(16) 0.78949(4) 0.0337(2) Uani 1 1 d .
Br2 Br 0.84166(5) 0.96680(14) 0.42404(3) 0.0326(2) Uani 1 1 d .
N1 N 0.7746(4) 0.0795(11) 0.6796(3) 0.0236(13) Uani 1 1 d .
N2 N 0.8263(4) 0.4571(11) 0.5870(3) 0.0243(12) Uani 1 1 d .
B1 B 0.9611(6) 0.2986(16) 0.8330(4) 0.0230(17) Uani 1 1 d .
F1 F 0.8771(3) 0.3490(9) 0.8029(2) 0.0334(10) Uani 1 1 d .
F2 F 1.0281(3) 0.2630(8) 0.7817(2) 0.0270(9) Uani 1 1 d .
F3 F 0.9892(3) 0.5140(9) 0.87275(18) 0.0319(9) Uani 1 1 d .
F4 F 0.9586(3) 0.0706(8) 0.8726(2) 0.0328(10) Uani 1 1 d .
C1 C 0.7487(5) -0.1012(14) 0.7251(3) 0.0244(16) Uani 1 1 d .
H1A H 0.7885 -0.1399 0.7621 0.029 Uiso 1 1 calc R
C2 C 0.6651(5) -0.2358(12) 0.7204(3) 0.0231(15) Uani 1 1 d .
C3 C 0.6063(5) -0.1891(15) 0.6677(4) 0.0274(17) Uani 1 1 d .
H3A H 0.5500 -0.2839 0.6641 0.033 Uiso 1 1 calc R
C4 C 0.6305(4) 0.0005(14) 0.6190(3) 0.0233(13) Uani 1 1 d .
C5 C 0.5735(5) 0.0642(15) 0.5621(4) 0.0339(18) Uani 1 1 d .
H5A H 0.5167 -0.0270 0.5565 0.041 Uiso 1 1 calc R
C6 C 0.5985(5) 0.2525(16) 0.5157(4) 0.0324(19) Uani 1 1 d .
H6A H 0.5587 0.2935 0.4788 0.039 Uiso 1 1 calc R
C7 C 0.6852(5) 0.3894(13) 0.5226(3) 0.0216(15) Uani 1 1 d .
C8 C 0.7145(5) 0.5847(14) 0.4749(4) 0.0270(17) Uani 1 1 d .
H8A H 0.6771 0.6303 0.4371 0.032 Uiso 1 1 calc R
C9 C 0.7972(5) 0.7042(13) 0.4849(3) 0.0233(15) Uani 1 1 d .
C10 C 0.8516(5) 0.6402(13) 0.5412(3) 0.0265(16) Uani 1 1 d .
H10A H 0.9087 0.7297 0.5471 0.032 Uiso 1 1 calc R
C11 C 0.7444(4) 0.3334(13) 0.5779(3) 0.0197(14) Uani 1 1 d .
C12 C 0.7165(5) 0.1298(13) 0.6266(3) 0.0204(15) Uani 1 1 d .

loop_
_atom_site_aniso_label
_atom_site_aniso_U_11
_atom_site_aniso_U_22
_atom_site_aniso_U_33
_atom_site_aniso_U_23
_atom_site_aniso_U_13
_atom_site_aniso_U_12
Na1 0.0243(15) 0.0302(15) 0.0209(14) 0.0024(11) -0.0012(12) -0.0032(12)
Br1 0.0370(4) 0.0325(4) 0.0318(4) 0.0049(3) 0.0082(3) -0.0071(4)
Br2 0.0492(4) 0.0261(4) 0.0227(3) 0.0040(3) 0.0013(3) 0.0016(4)
N1 0.024(3) 0.027(3) 0.020(3) -0.001(2) -0.001(2) -0.002(2)
N2 0.023(3) 0.027(3) 0.024(3) 0.001(2) -0.002(2) -0.002(3)
B1 0.029(5) 0.020(4) 0.020(4) -0.005(3) 0.001(4) 0.001(3)
F1 0.026(2) 0.049(3) 0.025(2) 0.0024(19) 0.0001(19) 0.0025(19)
F2 0.024(2) 0.034(2) 0.023(2) -0.0034(18) 0.0033(19) 0.0052(17)
F3 0.045(2) 0.027(2) 0.025(2) -0.009(2) 0.0024(17) -0.004(2)
F4 0.044(2) 0.026(2) 0.029(2) 0.0117(17) 0.0036(19) 0.0011(18)
C1 0.019(4) 0.038(4) 0.016(4) 0.004(3) -0.001(3) 0.002(3)
C2 0.027(4) 0.017(3) 0.025(4) 0.000(3) 0.003(3) 0.002(3)
C3 0.020(4) 0.030(4) 0.032(4) -0.009(3) 0.002(3) -0.004(3)
C4 0.020(3) 0.025(4) 0.025(3) -0.001(3) -0.001(3) 0.002(3)
C5 0.023(4) 0.038(4) 0.041(5) 0.001(4) -0.009(3) -0.005(3)
C6 0.030(4) 0.037(4) 0.030(5) 0.000(4) -0.013(4) -0.003(3)
C7 0.022(4) 0.023(4) 0.020(3) -0.002(3) -0.006(3) 0.001(3)
C8 0.031(4) 0.032(4) 0.017(3) -0.002(3) -0.005(3) 0.011(3)
C9 0.031(4) 0.023(4) 0.017(4) 0.003(3) -0.010(3) 0.007(3)
C10 0.030(4) 0.031(4) 0.018(4) -0.003(3) 0.003(3) -0.003(3)
C11 0.022(3) 0.020(3) 0.017(3) -0.007(3) -0.001(3) 0.003(3)
C12 0.025(4) 0.016(3) 0.019(3) 0.000(3) 0.003(3) 0.007(3)

loop_
_atom_type_symbol
_atom_type_description
_atom_type_scat_dispersion_real
_atom_type_scat_dispersion_imag
_atom_type_scat_source
C C 0.0033 0.0016 'International Tables Vol C Tables 4.2.6.8 and 6.1.1.4'
B B 0.0013 0.0007 'International Tables Vol C Tables 4.2.6.8 and 6.1.1.4'
Br Br -0.2901 2.4595 'International Tables Vol C Tables 4.2.6.8 and 6.1.1.4'
F F 0.0171 0.0103 'International Tables Vol C Tables 4.2.6.8 and 6.1.1.4'
N N 0.0061 0.0033 'International Tables Vol C Tables 4.2.6.8 and 6.1.1.4'
Na Na 0.0362 0.0249 'International Tables Vol C Tables 4.2.6.8 and 6.1.1.4'
H H 0.0000 0.0000 'International Tables Vol C Tables 4.2.6.8 and 6.1.1.4'

loop_
_geom_angle_atom_site_label_1
_geom_angle_atom_site_label_2
_geom_angle_atom_site_label_3
_geom_angle
_geom_angle_site_symmetry_1
_geom_angle_site_symmetry_3
F3 Na1 F1 131.46(18) 4_746 .
F3 Na1 F4 73.36(16) 4_746 4_756
F1 Na1 F4 126.82(18) . 4_756
F3 Na1 N1 98.5(2) 4_746 .
F1 Na1 N1 80.80(19) . .
F4 Na1 N1 149.7(2) 4_756 .
F3 Na1 F2 124.60(18) 4_746 4_756
F1 Na1 F2 76.07(16) . 4_756
F4 Na1 F2 55.39(14) 4_756 4_756
N1 Na1 F2 136.2(2) . 4_756
F3 Na1 N2 97.15(18) 4_746 .
F1 Na1 N2 125.7(2) . .
F4 Na1 N2 83.99(18) 4_756 .
N1 Na1 N2 67.77(19) . .
F2 Na1 N2 97.00(18) 4_756 .
F3 Na1 F2 86.97(16) 4_746 .
F1 Na1 F2 55.29(15) . .
F4 Na1 F2 87.85(16) 4_756 .
N1 Na1 F2 121.44(19) . .
F2 Na1 F2 72.71(12) 4_756 .
N2 Na1 F2 169.4(2) . .
F3 Na1 F2 48.95(14) 4_746 4_746
F1 Na1 F2 84.82(15) . 4_746
F4 Na1 F2 114.51(16) 4_756 4_746
N1 Na1 F2 76.36(17) . 4_746
F2 Na1 F2 136.36(19) 4_756 4_746
N2 Na1 F2 125.59(18) . 4_746
F2 Na1 F2 64.20(12) . 4_746
F3 Na1 B1 98.9(2) 4_746 4_756
F1 Na1 B1 102.2(2) . 4_756
F4 Na1 B1 27.32(18) 4_756 4_756
N1 Na1 B1 153.3(2) . 4_756
F2 Na1 B1 28.07(19) 4_756 4_756
N2 Na1 B1 90.1(2) . 4_756
F2 Na1 B1 79.6(2) . 4_756
F2 Na1 B1 130.2(2) 4_746 4_756
F3 Na1 B1 23.94(17) 4_746 4_746
F1 Na1 B1 107.6(2) . 4_746
F4 Na1 B1 89.46(19) 4_756 4_746
N1 Na1 B1 93.6(2) . 4_746
F2 Na1 B1 128.6(2) 4_756 4_746
N2 Na1 B1 117.1(2) . 4_746
F2 Na1 B1 69.49(19) . 4_746
F2 Na1 B1 26.59(17) 4_746 4_746
B1 Na1 B1 110.3(3) 4_756 4_746
C1 N1 C12 117.7(6) . .
C1 N1 Na1 123.7(5) . .
C12 N1 Na1 118.5(4) . .
C10 N2 C11 117.9(6) . .
C10 N2 Na1 124.4(4) . .
C11 N2 Na1 117.6(4) . .
F1 B1 F4 111.7(6) . .
F1 B1 F3 110.9(6) . .
F4 B1 F3 109.6(6) . .
F1 B1 F2 109.0(6) . .
F4 B1 F2 108.3(6) . .
F3 B1 F2 107.2(6) . .
F1 B1 Na1 127.4(5) . 4_746
F4 B1 Na1 53.8(3) . 4_746
F3 B1 Na1 121.6(5) . 4_746
F2 B1 Na1 54.5(3) . 4_746
F1 B1 Na1 106.4(4) . 4_756
F4 B1 Na1 139.7(5) . 4_756
F2 B1 Na1 69.6(4) . 4_756
Na1 B1 Na1 110.3(3) 4_746 4_756
B1 F1 Na1 99.7(4) . .
B1 F2 Na1 97.4(4) . 4_746
B1 F2 Na1 96.0(4) . .
Na1 F2 Na1 120.09(19) 4_746 .
B1 F2 Na1 83.8(4) . 4_756
Na1 F2 Na1 136.36(19) 4_746 4_756
Na1 F2 Na1 102.99(16) . 4_756
B1 F3 Na1 114.0(4) . 4_756
B1 F4 Na1 98.9(4) . 4_746
N1 C1 C2 122.2(6) . .
N1 C1 H1A 118.9 . .
C2 C1 H1A 118.9 . .
C3 C2 C1 120.9(6) . .
C3 C2 Br1 121.0(5) . .
C1 C2 Br1 118.1(5) . .
C2 C3 C4 118.7(6) . .
C2 C3 H3A 120.6 . .
C4 C3 H3A 120.6 . .
C3 C4 C12 117.6(6) . .
C3 C4 C5 122.9(6) . .
C12 C4 C5 119.4(6) . .
C6 C5 C4 121.7(7) . .
C6 C5 H5A 119.2 . .
C4 C5 H5A 119.2 . .
C5 C6 C7 120.0(7) . .
C5 C6 H6A 120.0 . .
C7 C6 H6A 120.0 . .
C11 C7 C8 117.5(6) . .
C11 C7 C6 120.6(6) . .
C8 C7 C6 121.9(6) . .
C9 C8 C7 118.4(6) . .
C9 C8 H8A 120.8 . .
C7 C8 H8A 120.8 . .
C8 C9 C10 120.9(7) . .
C8 C9 Br2 121.3(5) . .
C10 C9 Br2 117.9(5) . .
N2 C10 C9 122.3(7) . .
N2 C10 H10A 118.8 . .
C9 C10 H10A 118.8 . .
N2 C11 C7 122.9(6) . .
N2 C11 C12 118.7(6) . .
C7 C11 C12 118.4(6) . .
N1 C12 C4 122.7(6) . .
N1 C12 C11 117.3(6) . .
C4 C12 C11 119.9(6) . .

loop_
_geom_bond_atom_site_label_1
_geom_bond_atom_site_label_2
_geom_bond_distance
_geom_bond_site_symmetry_2
Na1 F3 2.303(5) 4_746
Na1 F1 2.420(5) .
Na1 F4 2.435(5) 4_756
Na1 N1 2.444(7) .
Na1 F2 2.448(5) 4_756
Na1 N2 2.462(6) .
Na1 F2 2.480(5) .
Na1 F2 2.962(5) 4_746
Na1 B1 2.981(9) 4_756
Na1 B1 3.143(9) 4_746
Br1 C2 1.898(7) .
Br2 C9 1.895(7) .
N1 C1 1.330(9) .
N1 C12 1.365(9) .
N2 C10 1.340(8) .
N2 C11 1.354(8) .
B1 F1 1.379(10) .
B1 F4 1.385(9) .
B1 F3 1.396(9) .
B1 F2 1.415(9) .
B1 Na1 2.981(9) 4_746
B1 Na1 3.143(9) 4_756
F2 Na1 2.448(5) 4_746
F2 Na1 2.962(5) 4_756
F3 Na1 2.303(5) 4_756
F4 Na1 2.435(5) 4_746
C1 C2 1.393(10) .
C1 H1A 0.9500 .
C2 C3 1.363(10) .
C3 C4 1.396(10) .
C3 H3A 0.9500 .
C4 C12 1.416(9) .
C4 C5 1.429(9) .
C5 C6 1.365(11) .
C5 H5A 0.9500 .
C6 C7 1.443(10) .
C6 H6A 0.9500 .
C7 C11 1.414(9) .
C7 C8 1.422(10) .
C8 C9 1.358(10) .
C8 H8A 0.9500 .
C9 C10 1.398(10) .
C10 H10A 0.9500 .
C11 C12 1.458(9) .
